data_4020580
loop_
_publ_author_name
'Peter Wipf'
'David L. Waller'
'Jonathan T. Reeves'

_publ_section_title
;
 Transition-Metal-Mediated Cascade Reactions:
 The Water-Accelerated Carboalumination-Claisen
 Rearrangement-Carbonyl Addition Reaction
;
_journal_name_full 'Journal of Organic Chemistry'
_journal_page_first 8096
_journal_page_last 8102
_journal_paper_doi 10.1021/jo051211v
_journal_volume 70
_journal_year 2005
_chemical_formula_sum 'C28 H27 Br O3'
_chemical_formula_weight 491.41
_space_group_IT_number 14
_symmetry_cell_setting monoclinic
_symmetry_space_group_name_Hall '-P 2ybc'
_symmetry_space_group_name_H-M 'P 1 21/c 1'
_cell_angle_alpha 90.00
_cell_angle_beta 95.9190(10)
_cell_angle_gamma 90.00
_cell_formula_units_Z 4
_cell_length_a 27.5495(14)
_cell_length_b 7.4365(4)
_cell_length_c 11.4908(6)
_cell_measurement_temperature 298(2)
_cell_volume 2341.6(2)
_diffrn_ambient_temperature 298(2)
_exptl_crystal_density_diffrn 1.394
_exptl_crystal_density_meas 0
_cod_depositor_comments
;
The following automatic conversions were performed:
'_symmetry_cell_setting' value 'Monoclinic' changed to 'monoclinic'
according to '/home/saulius/struct/CIF-dictionaries/cif_core.dic'
dictionary named 'cif_core.dic' version 2.4.1 from 2010-06-29.

Automatic conversion script
Id: cif_fix_enum 1527 2010-12-29 10:47:43Z saulius 
;
_cod_original_sg_symbol_H-M 'P 21/c'
_cod_database_code 4020580

loop_
_symmetry_equiv_pos_as_xyz
'x, y, z'
'-x, y+1/2, -z+1/2'
'-x, -y, -z'
'x, -y-1/2, z-1/2'

loop_
_atom_site_label
_atom_site_type_symbol
_atom_site_fract_x
_atom_site_fract_y
_atom_site_fract_z
_atom_site_U_iso_or_equiv
_atom_site_adp_type
_atom_site_occupancy
_atom_site_symmetry_multiplicity
_atom_site_calc_flag
_atom_site_refinement_flags
_atom_site_disorder_assembly
_atom_site_disorder_group
Br Br 0.036384(11) 0.38154(5) 0.78638(4) 0.08636(19) Uani 1 1 d . . .
O1 O 0.30604(6) -0.2371(3) 0.80290(16) 0.0557(5) Uani 1 1 d . . .
H1A H 0.3022 -0.3401 0.8257 0.083 Uiso 1 1 calc R . .
O2 O 0.26679(6) 0.1478(2) 0.69850(16) 0.0438(4) Uani 1 1 d . . .
O3 O 0.28613(6) 0.3752(2) 0.82204(17) 0.0534(5) Uani 1 1 d . . .
C1 C 0.13501(10) -0.2520(4) 0.6244(2) 0.0528(7) Uani 1 1 d . . .
H1B H 0.1503 -0.1986 0.6917 0.063 Uiso 1 1 calc R . .
C2 C 0.08495(11) -0.2459(5) 0.6037(3) 0.0650(8) Uani 1 1 d . . .
H2A H 0.0670 -0.1860 0.6560 0.078 Uiso 1 1 calc R . .
C3 C 0.06122(12) -0.3271(5) 0.5067(3) 0.0684(9) Uani 1 1 d . . .
H3A H 0.0274 -0.3235 0.4930 0.082 Uiso 1 1 calc R . .
C4 C 0.08804(12) -0.4125(4) 0.4315(3) 0.0668(9) Uani 1 1 d . . .
H4A H 0.0723 -0.4677 0.3654 0.080 Uiso 1 1 calc R . .
C5 C 0.13812(11) -0.4195(4) 0.4508(3) 0.0543(7) Uani 1 1 d . . .
H5A H 0.1556 -0.4813 0.3984 0.065 Uiso 1 1 calc R . .
C6 C 0.16320(9) -0.3357(3) 0.5474(2) 0.0410(6) Uani 1 1 d . . .
C7 C 0.21740(9) -0.3421(3) 0.5685(2) 0.0399(6) Uani 1 1 d . . .
C8 C 0.24208(9) -0.2320(3) 0.6442(2) 0.0427(6) Uani 1 1 d . . .
H8A H 0.2239 -0.1466 0.6799 0.051 Uiso 1 1 calc R . .
C9 C 0.29593(9) -0.2307(3) 0.6781(2) 0.0433(6) Uani 1 1 d . . .
H9A H 0.3094 -0.3400 0.6464 0.052 Uiso 1 1 calc R . .
C10 C 0.32385(8) -0.0701(3) 0.6347(2) 0.0388(6) Uani 1 1 d . . .
H10A H 0.3120 -0.0477 0.5526 0.047 Uiso 1 1 calc R . .
C11 C 0.37949(8) -0.1142(3) 0.6422(2) 0.0430(6) Uani 1 1 d . . .
H11A H 0.3914 -0.1232 0.7253 0.052 Uiso 1 1 calc R . .
C12 C 0.41056(9) 0.0256(3) 0.5888(2) 0.0419(6) Uani 1 1 d . . .
C13 C 0.39759(10) 0.0956(4) 0.4786(3) 0.0586(8) Uani 1 1 d . . .
H13A H 0.3673 0.0667 0.4395 0.070 Uiso 1 1 calc R . .
C14 C 0.42856(12) 0.2076(5) 0.4253(3) 0.0690(9) Uani 1 1 d . . .
H14A H 0.4192 0.2519 0.3506 0.083 Uiso 1 1 calc R . .
C15 C 0.47272(11) 0.2532(4) 0.4817(3) 0.0631(8) Uani 1 1 d . . .
H15A H 0.4934 0.3296 0.4460 0.076 Uiso 1 1 calc R . .
C16 C 0.48632(10) 0.1875(4) 0.5894(3) 0.0602(8) Uani 1 1 d . . .
H16A H 0.5166 0.2183 0.6278 0.072 Uiso 1 1 calc R . .
C17 C 0.45549(9) 0.0741(4) 0.6436(3) 0.0503(7) Uani 1 1 d . . .
H17A H 0.4653 0.0302 0.7181 0.060 Uiso 1 1 calc R . .
C18 C 0.24261(10) -0.4792(4) 0.4985(3) 0.0591(8) Uani 1 1 d . . .
H18A H 0.2772 -0.4731 0.5196 0.089 Uiso 1 1 calc R . .
H18B H 0.2356 -0.4540 0.4165 0.089 Uiso 1 1 calc R . .
H18C H 0.2311 -0.5974 0.5149 0.089 Uiso 1 1 calc R . .
C19 C 0.38844(10) -0.2928(4) 0.5873(3) 0.0577(8) Uani 1 1 d . . .
H19A H 0.3807 -0.3042 0.5070 0.069 Uiso 1 1 calc R . .
C20 C 0.40644(13) -0.4330(4) 0.6449(4) 0.0842(11) Uani 1 1 d . . .
H20A H 0.4146 -0.4261 0.7254 0.101 Uiso 1 1 calc R . .
H20B H 0.4111 -0.5398 0.6055 0.101 Uiso 1 1 calc R . .
C21 C 0.31839(8) 0.1010(3) 0.7033(3) 0.0462(6) Uani 1 1 d . . .
H21A H 0.3317 0.0838 0.7841 0.055 Uiso 1 1 calc R . .
H21B H 0.3362 0.1978 0.6704 0.055 Uiso 1 1 calc R . .
C22 C 0.25592(9) 0.2844(3) 0.7654(2) 0.0379(6) Uani 1 1 d . . .
C23 C 0.20243(8) 0.3108(3) 0.7655(2) 0.0365(5) Uani 1 1 d . . .
C24 C 0.18553(10) 0.4192(3) 0.8503(2) 0.0476(7) Uani 1 1 d . . .
H24A H 0.2078 0.4779 0.9037 0.057 Uiso 1 1 calc R . .
C25 C 0.13649(10) 0.4414(4) 0.8568(3) 0.0535(7) Uani 1 1 d . . .
H25A H 0.1253 0.5135 0.9147 0.064 Uiso 1 1 calc R . .
C26 C 0.10392(9) 0.3548(4) 0.7760(3) 0.0490(7) Uani 1 1 d . . .
C27 C 0.11961(9) 0.2483(4) 0.6897(2) 0.0498(7) Uani 1 1 d . . .
H27A H 0.0973 0.1925 0.6351 0.060 Uiso 1 1 calc R . .
C28 C 0.16916(9) 0.2256(4) 0.6853(2) 0.0451(6) Uani 1 1 d . . .
H28A H 0.1803 0.1525 0.6279 0.054 Uiso 1 1 calc R . .

loop_
_atom_site_aniso_label
_atom_site_aniso_U_11
_atom_site_aniso_U_22
_atom_site_aniso_U_33
_atom_site_aniso_U_23
_atom_site_aniso_U_13
_atom_site_aniso_U_12
Br 0.03660(18) 0.0891(3) 0.1363(4) 0.0075(2) 0.02276(19) 0.00788(16)
O1 0.0558(12) 0.0549(12) 0.0555(12) 0.0059(10) 0.0023(9) -0.0078(10)
O2 0.0306(8) 0.0377(10) 0.0637(11) -0.0094(9) 0.0072(8) 0.0027(7)
O3 0.0392(10) 0.0447(11) 0.0748(13) -0.0129(10) -0.0019(9) -0.0020(8)
C1 0.0437(15) 0.0614(18) 0.0534(17) -0.0083(14) 0.0060(13) -0.0113(13)
C2 0.0467(17) 0.080(2) 0.071(2) -0.0086(18) 0.0151(15) -0.0068(16)
C3 0.0438(16) 0.073(2) 0.086(2) 0.0031(19) -0.0023(16) -0.0067(15)
C4 0.0579(19) 0.069(2) 0.068(2) -0.0035(17) -0.0185(17) -0.0104(16)
C5 0.0627(18) 0.0502(17) 0.0489(17) -0.0019(13) 0.0004(14) -0.0062(14)
C6 0.0464(14) 0.0365(14) 0.0405(14) 0.0020(11) 0.0057(12) -0.0075(11)
C7 0.0449(14) 0.0373(14) 0.0383(14) 0.0027(11) 0.0085(11) -0.0052(11)
C8 0.0406(13) 0.0330(13) 0.0555(16) -0.0056(12) 0.0098(12) -0.0001(11)
C9 0.0403(14) 0.0366(14) 0.0532(17) -0.0073(12) 0.0062(12) 0.0007(11)
C10 0.0315(12) 0.0373(14) 0.0480(15) -0.0027(11) 0.0056(11) 0.0031(10)
C11 0.0327(12) 0.0451(15) 0.0516(16) 0.0001(12) 0.0064(11) 0.0071(11)
C12 0.0329(12) 0.0412(14) 0.0520(16) -0.0047(13) 0.0073(11) 0.0066(11)
C13 0.0409(15) 0.071(2) 0.064(2) 0.0058(16) 0.0047(14) -0.0111(14)
C14 0.064(2) 0.080(2) 0.064(2) 0.0120(18) 0.0138(17) -0.0070(18)
C15 0.0489(18) 0.0546(19) 0.090(3) -0.0055(18) 0.0266(17) -0.0022(15)
C16 0.0334(14) 0.0524(18) 0.094(3) -0.0149(17) 0.0054(15) -0.0031(12)
C17 0.0380(14) 0.0506(17) 0.0615(18) -0.0084(14) 0.0011(13) 0.0075(12)
C18 0.0538(17) 0.066(2) 0.0589(18) -0.0192(16) 0.0126(14) -0.0048(15)
C19 0.0485(16) 0.0497(17) 0.079(2) -0.0072(16) 0.0235(15) 0.0030(14)
C20 0.071(2) 0.051(2) 0.134(3) 0.000(2) 0.028(2) 0.0151(17)
C21 0.0297(12) 0.0414(15) 0.0681(18) -0.0032(13) 0.0076(12) 0.0013(11)
C22 0.0364(13) 0.0332(13) 0.0445(15) 0.0059(11) 0.0055(11) 0.0003(10)
C23 0.0348(12) 0.0320(12) 0.0428(14) 0.0042(11) 0.0047(11) 0.0012(10)
C24 0.0452(15) 0.0412(15) 0.0565(17) -0.0053(13) 0.0057(13) 0.0022(11)
C25 0.0491(16) 0.0474(16) 0.0665(19) -0.0036(14) 0.0178(15) 0.0097(13)
C26 0.0327(13) 0.0423(15) 0.0729(19) 0.0102(14) 0.0103(13) 0.0026(11)
C27 0.0394(14) 0.0465(16) 0.0624(18) 0.0002(14) -0.0010(13) -0.0033(12)
C28 0.0430(14) 0.0422(15) 0.0501(16) -0.0035(12) 0.0057(12) 0.0008(11)

loop_
_geom_bond_atom_site_label_1
_geom_bond_atom_site_label_2
_geom_bond_distance
_geom_bond_site_symmetry_2
_geom_bond_publ_flag
Br C26 1.887(2) . ?
O1 C9 1.433(3) . ?
O2 C22 1.326(3) . ?
O2 C21 1.459(3) . ?
O3 C22 1.208(3) . ?
C1 C2 1.376(4) . ?
C1 C6 1.384(4) . ?
C2 C3 1.372(4) . ?
C3 C4 1.352(5) . ?
C4 C5 1.375(4) . ?
C5 C6 1.392(4) . ?
C6 C7 1.489(3) . ?
C7 C8 1.330(3) . ?
C7 C18 1.511(4) . ?
C8 C9 1.495(3) . ?
C9 C10 1.531(3) . ?
C10 C21 1.513(3) . ?
C10 C11 1.561(3) . ?
C11 C19 1.501(4) . ?
C11 C12 1.516(3) . ?
C12 C17 1.378(4) . ?
C12 C13 1.382(4) . ?
C13 C14 1.380(4) . ?
C14 C15 1.361(4) . ?
C15 C16 1.348(4) . ?
C16 C17 1.389(4) . ?
C19 C20 1.305(4) . ?
C22 C23 1.487(3) . ?
C23 C24 1.381(4) . ?
C23 C28 1.385(3) . ?
C24 C25 1.371(4) . ?
C25 C26 1.382(4) . ?
C26 C27 1.374(4) . ?
C27 C28 1.382(3) . ?
